data_7214534
loop_
_publ_author_name
'Banerjee, Subhabrata'
'Dastidar, Parthasarathi'

_publ_section_title
;
 Studying fluorous interactions in a series of coordination compounds
 derived from mono-pyridyl ligands equipped with hydrogen bonding
 functionality: exploiting anion&#x22EF;\pF interaction in separating
 ClO4&#x2212; anion from a competing mixture of anions
;
_journal_issue 45
_journal_name_full CrystEngComm
_journal_page_first 9415
_journal_paper_doi 10.1039/c3ce40359a
_journal_volume 15
_journal_year 2013
_chemical_formula_sum 'C50 H30 Cu F20 N12 O9 S2'
_chemical_formula_weight 1450.52
_chemical_name_systematic
;
?
;
_space_group_IT_number 2
_symmetry_cell_setting triclinic
_symmetry_space_group_name_Hall '-P 1'
_symmetry_space_group_name_H-M 'P -1'
_atom_sites_solution_hydrogens geom
_atom_sites_solution_primary direct
_atom_sites_solution_secondary difmap
_audit_creation_method SHELXL-97
_cell_angle_alpha 102.910(2)
_cell_angle_beta 102.857(2)
_cell_angle_gamma 90.683(2)
_cell_formula_units_Z 4
_cell_length_a 17.7530(15)
_cell_length_b 17.8428(15)
_cell_length_c 19.7082(17)
_cell_measurement_temperature 100(2)
_cell_volume 5920.0(9)
_computing_cell_refinement 'Bruker Apex II'
_computing_data_collection 'Bruker Apex II'
_computing_data_reduction SAINT
_computing_molecular_graphics 'Mercury 2.3'
_computing_publication_material Shelxl-97
_computing_structure_refinement 'SHELXL-97 (Sheldrick, 2008)'
_computing_structure_solution 'SHELXS-97 (Sheldrick, 2008)'
_diffrn_ambient_temperature 100(2)
_diffrn_measured_fraction_theta_full 0.839
_diffrn_measured_fraction_theta_max 0.839
_diffrn_measurement_device_type 'Bruker Apex II'
_diffrn_radiation_monochromator graphite
_diffrn_radiation_source 'fine-focus sealed tube'
_diffrn_radiation_type MoK\a
_diffrn_radiation_wavelength 0.71073
_diffrn_reflns_av_R_equivalents 0.0778
_diffrn_reflns_av_sigmaI/netI 0.1357
_diffrn_reflns_limit_h_max 17
_diffrn_reflns_limit_h_min -18
_diffrn_reflns_limit_k_max 18
_diffrn_reflns_limit_k_min -18
_diffrn_reflns_limit_l_max 20
_diffrn_reflns_limit_l_min -20
_diffrn_reflns_number 32538
_diffrn_reflns_theta_full 21.32
_diffrn_reflns_theta_max 21.32
_diffrn_reflns_theta_min 1.09
_exptl_absorpt_coefficient_mu 0.567
_exptl_absorpt_correction_T_max 0.9350
_exptl_absorpt_correction_T_min 0.8573
_exptl_absorpt_correction_type multi-scan
_exptl_absorpt_process_details sadabs
_exptl_crystal_colour blue
_exptl_crystal_density_diffrn 1.627
_exptl_crystal_density_method 'not measured'
_exptl_crystal_description plate
_exptl_crystal_F_000 2908
_exptl_crystal_size_max 0.28
_exptl_crystal_size_mid 0.17
_exptl_crystal_size_min 0.12
_refine_diff_density_max 1.143
_refine_diff_density_min -0.326
_refine_diff_density_rms 0.078
_refine_ls_extinction_method none
_refine_ls_goodness_of_fit_ref 0.941
_refine_ls_hydrogen_treatment constr
_refine_ls_matrix_type fullcycle
_refine_ls_number_parameters 1666
_refine_ls_number_reflns 11135
_refine_ls_number_restraints 0
_refine_ls_restrained_S_all 0.941
_refine_ls_R_factor_all 0.1518
_refine_ls_R_factor_gt 0.0829
_refine_ls_shift/su_max 0.000
_refine_ls_shift/su_mean 0.000
_refine_ls_structure_factor_coef Fsqd
_refine_ls_weighting_details 'calc w=1/[\s^2^(Fo^2^)+(0.1133P)^2^+0.0000P] where P=(Fo^2^+2Fc^2^)/3'
_refine_ls_weighting_scheme calc
_refine_ls_wR_factor_gt 0.2092
_refine_ls_wR_factor_ref 0.2412
_reflns_number_gt 5040
_reflns_number_total 11135
_reflns_threshold_expression >2sigma(I)
_cod_data_source_file c3ce40359a.txt
_cod_data_source_block y3
_cod_original_sg_symbol_H-M P-1
_cod_database_code 7214534

loop_
_symmetry_equiv_pos_as_xyz
'x, y, z'
'-x, -y, -z'

loop_
_atom_site_label
_atom_site_type_symbol
_atom_site_fract_x
_atom_site_fract_y
_atom_site_fract_z
_atom_site_U_iso_or_equiv
_atom_site_adp_type
_atom_site_occupancy
_atom_site_symmetry_multiplicity
_atom_site_calc_flag
_atom_site_refinement_flags
Cu1 Cu 0.47584(6) 0.72566(6) 0.42249(5) 0.0422(3) Uani 1 1 d .
S1 S 0.53212(12) 0.78868(12) 0.63852(11) 0.0393(5) Uani 1 1 d .
S2A S 0.3987(3) 0.6661(3) 0.2340(3) 0.0691(14) Uiso 0.51 1 d P
S2B S 0.4651(3) 0.6954(3) 0.2350(3) 0.0660(14) Uiso 0.49 1 d P
F1 F 0.6846(5) 1.0739(4) 0.2519(5) 0.122(3) Uani 1 1 d .
F2 F 0.7354(5) 1.0489(5) 0.1286(5) 0.135(3) Uani 1 1 d .
F3 F 0.6428(5) 0.9689(4) 0.0056(4) 0.134(3) Uani 1 1 d .
F4 F 0.5028(5) 0.9123(5) 0.0046(4) 0.122(2) Uani 1 1 d .
F5 F 0.4456(4) 0.9388(4) 0.1231(4) 0.102(2) Uani 1 1 d .
F6 F 0.8274(4) 0.4488(5) 0.2311(4) 0.126(3) Uani 1 1 d .
F7 F 0.7960(5) 0.3432(5) 0.1049(5) 0.137(3) Uani 1 1 d .
F8 F 0.7044(4) 0.3750(4) -0.0126(3) 0.105(2) Uani 1 1 d .
F9 F 0.6438(5) 0.5142(5) -0.0053(4) 0.128(3) Uani 1 1 d .
F10 F 0.6756(5) 0.6208(4) 0.1216(4) 0.119(2) Uani 1 1 d .
F11 F 0.1840(5) 0.2934(5) 0.2392(5) 0.144(3) Uani 1 1 d .
F12 F 0.0732(5) 0.2626(5) 0.1152(6) 0.168(4) Uani 1 1 d .
F13 F 0.1070(5) 0.2827(4) -0.0073(5) 0.154(4) Uani 1 1 d .
F14 F 0.2481(5) 0.3364(5) -0.0050(4) 0.135(3) Uani 1 1 d .
F15 F 0.3617(4) 0.3678(4) 0.1140(4) 0.120(2) Uani 1 1 d .
F16 F 0.0385(5) 0.9200(5) 0.2279(4) 0.126(3) Uani 1 1 d .
F17 F 0.0086(5) 0.9631(5) 0.1029(4) 0.133(3) Uani 1 1 d .
F18 F 0.0388(4) 0.8715(4) -0.0146(3) 0.101(2) Uani 1 1 d .
F19 F 0.0989(6) 0.7344(4) -0.0077(4) 0.127(3) Uani 1 1 d .
F20 F 0.1262(5) 0.6873(4) 0.1163(4) 0.118(3) Uani 1 1 d .
N1 N 0.4557(4) 0.8383(4) 0.4272(3) 0.0423(17) Uani 1 1 d .
C2 C 0.4181(5) 0.8759(5) 0.4758(5) 0.053(2) Uani 1 1 d .
H2 H 0.4075 0.8518 0.5103 0.063 Uiso 1 1 calc R
C3 C 0.3953(5) 0.9491(5) 0.4753(5) 0.057(3) Uani 1 1 d .
H3 H 0.3671 0.9734 0.5074 0.069 Uiso 1 1 calc R
C4 C 0.4145(5) 0.9857(5) 0.4273(5) 0.058(3) Uani 1 1 d .
H4 H 0.3986 1.0351 0.4268 0.069 Uiso 1 1 calc R
C5 C 0.4562(5) 0.9521(4) 0.3801(4) 0.042(2) Uani 1 1 d .
C6 C 0.4753(4) 0.8733(4) 0.3812(4) 0.040(2) Uani 1 1 d .
H6 H 0.5020 0.8470 0.3486 0.048 Uiso 1 1 calc R
N7 N 0.4812(5) 0.9916(4) 0.3378(4) 0.059(2) Uani 1 1 d .
H7 H 0.4717 1.0396 0.3458 0.070 Uiso 1 1 calc R
C8 C 0.5195(6) 0.9684(5) 0.2837(6) 0.066(3) Uani 1 1 d .
O9 O 0.5366(6) 0.9028(4) 0.2668(5) 0.113(3) Uani 1 1 d .
N10 N 0.5344(5) 1.0241(4) 0.2529(5) 0.077(3) Uani 1 1 d .
H10 H 0.5262 1.0709 0.2712 0.092 Uiso 1 1 calc R
C11 C 0.5637(6) 1.0075(5) 0.1898(6) 0.064(3) Uani 1 1 d .
C12 C 0.6357(7) 1.0345(6) 0.1890(7) 0.076(3) Uani 1 1 d .
C13 C 0.6643(7) 1.0210(7) 0.1301(8) 0.091(4) Uani 1 1 d .
C14 C 0.6155(7) 0.9795(7) 0.0653(7) 0.083(4) Uani 1 1 d .
C15 C 0.5477(8) 0.9542(7) 0.0669(7) 0.090(4) Uani 1 1 d .
C16 C 0.5209(7) 0.9661(6) 0.1272(7) 0.079(3) Uani 1 1 d .
N17 N 0.5885(4) 0.7498(4) 0.4273(3) 0.0422(17) Uani 1 1 d .
C18 C 0.6281(6) 0.8123(5) 0.4746(5) 0.058(3) Uani 1 1 d .
H18 H 0.6047 0.8401 0.5092 0.069 Uiso 1 1 calc R
C19 C 0.7007(5) 0.8361(5) 0.4737(5) 0.051(2) Uani 1 1 d .
H19 H 0.7249 0.8811 0.5052 0.062 Uiso 1 1 calc R
C20 C 0.7376(5) 0.7940(5) 0.4266(5) 0.056(3) Uani 1 1 d .
H20 H 0.7874 0.8099 0.4257 0.068 Uiso 1 1 calc R
C21 C 0.7010(5) 0.7264(5) 0.3791(4) 0.047(2) Uani 1 1 d .
C22 C 0.6240(4) 0.7070(5) 0.3806(5) 0.046(2) Uani 1 1 d .
H22 H 0.5975 0.6635 0.3483 0.055 Uiso 1 1 calc R
N23 N 0.7432(4) 0.6788(4) 0.3352(4) 0.058(2) Uani 1 1 d .
H23 H 0.7924 0.6898 0.3456 0.070 Uiso 1 1 calc R
C24 C 0.7170(5) 0.6191(5) 0.2796(5) 0.060(3) Uani 1 1 d .
O25 O 0.6508(4) 0.5922(5) 0.2623(4) 0.106(3) Uani 1 1 d .
N26 N 0.7703(4) 0.5930(5) 0.2426(5) 0.077(3) Uani 1 1 d .
H26 H 0.8172 0.6126 0.2588 0.093 Uiso 1 1 calc R
C27 C 0.7530(6) 0.5350(6) 0.1785(5) 0.066(3) Uani 1 1 d .
C28 C 0.7814(6) 0.4655(7) 0.1720(6) 0.077(3) Uani 1 1 d .
C29 C 0.7648(6) 0.4124(6) 0.1079(7) 0.080(3) Uani 1 1 d .
C30 C 0.7207(6) 0.4291(6) 0.0502(6) 0.069(3) Uani 1 1 d .
C31 C 0.6902(7) 0.4954(7) 0.0527(6) 0.079(3) Uani 1 1 d .
C32 C 0.7069(6) 0.5516(6) 0.1177(6) 0.076(3) Uani 1 1 d .
N33 N 0.4986(4) 0.6144(4) 0.4253(3) 0.0421(17) Uani 1 1 d .
C34 C 0.5633(5) 0.5993(5) 0.4707(5) 0.053(2) Uani 1 1 d .
H34 H 0.5941 0.6397 0.5037 0.064 Uiso 1 1 calc R
C35 C 0.5838(5) 0.5240(6) 0.4680(5) 0.060(3) Uani 1 1 d .
H35 H 0.6267 0.5139 0.5007 0.072 Uiso 1 1 calc R
C36 C 0.5416(5) 0.4662(5) 0.4183(5) 0.061(3) Uani 1 1 d .
H36 H 0.5588 0.4167 0.4133 0.073 Uiso 1 1 calc R
C37 C 0.4734(5) 0.4785(5) 0.3745(4) 0.046(2) Uani 1 1 d .
C38 C 0.4539(5) 0.5573(5) 0.3779(4) 0.048(2) Uani 1 1 d .
H38 H 0.4100 0.5681 0.3468 0.058 Uiso 1 1 calc R
N39 N 0.4262(5) 0.4166(4) 0.3300(4) 0.064(2) Uani 1 1 d .
H39 H 0.4372 0.3721 0.3379 0.076 Uiso 1 1 calc R
C40 C 0.3645(7) 0.4177(6) 0.2751(6) 0.083(3) Uani 1 1 d .
O41 O 0.3399(6) 0.4742(4) 0.2593(5) 0.126(4) Uani 1 1 d .
N42 N 0.3345(6) 0.3434(5) 0.2421(6) 0.093(3) Uani 1 1 d .
H42 H 0.3510 0.3051 0.2598 0.112 Uiso 1 1 calc R
C43 C 0.2749(7) 0.3316(5) 0.1774(8) 0.087(4) Uani 1 1 d .
C44 C 0.1991(8) 0.3053(6) 0.1810(8) 0.101(5) Uani 1 1 d .
C45 C 0.1429(10) 0.2888(7) 0.1172(10) 0.123(6) Uani 1 1 d .
C46 C 0.1599(7) 0.2982(7) 0.0562(9) 0.113(6) Uani 1 1 d .
C47 C 0.2307(9) 0.3250(7) 0.0553(7) 0.100(5) Uani 1 1 d .
C48 C 0.2909(8) 0.3439(6) 0.1153(7) 0.090(4) Uani 1 1 d .
N49 N 0.3643(4) 0.7030(4) 0.4248(3) 0.0416(17) Uani 1 1 d .
C50 C 0.3462(5) 0.6648(4) 0.4705(4) 0.047(2) Uani 1 1 d .
H50 H 0.3865 0.6515 0.5038 0.056 Uiso 1 1 calc R
C51 C 0.2727(5) 0.6441(5) 0.4717(5) 0.060(3) Uani 1 1 d .
H51 H 0.2627 0.6174 0.5046 0.072 Uiso 1 1 calc R
C52 C 0.2152(6) 0.6639(5) 0.4233(5) 0.064(3) Uani 1 1 d .
H52 H 0.1645 0.6477 0.4210 0.077 Uiso 1 1 calc R
C53 C 0.2288(5) 0.7081(5) 0.3763(5) 0.054(2) Uani 1 1 d .
C54 C 0.3073(5) 0.7246(5) 0.3786(4) 0.047(2) Uani 1 1 d .
H54 H 0.3195 0.7514 0.3467 0.057 Uiso 1 1 calc R
N55 N 0.1660(4) 0.7343(5) 0.3300(4) 0.065(2) Uani 1 1 d .
H55 H 0.1212 0.7307 0.3393 0.078 Uiso 1 1 calc R
C56 C 0.1688(6) 0.7641(7) 0.2733(5) 0.071(3) Uani 1 1 d .
O57 O 0.2267(4) 0.7750(6) 0.2540(4) 0.107(3) Uani 1 1 d .
N58 N 0.0949(4) 0.7793(6) 0.2405(4) 0.078(3) Uani 1 1 d .
H58 H 0.0565 0.7747 0.2596 0.094 Uiso 1 1 calc R
C59 C 0.0835(5) 0.8024(6) 0.1756(6) 0.065(3) Uani 1 1 d .
C60 C 0.0545(6) 0.8732(7) 0.1695(6) 0.078(3) Uani 1 1 d .
C61 C 0.0366(7) 0.8942(7) 0.1052(7) 0.084(3) Uani 1 1 d .
C62 C 0.0534(6) 0.8478(7) 0.0484(6) 0.074(3) Uani 1 1 d .
C63 C 0.0842(7) 0.7807(7) 0.0507(6) 0.080(3) Uani 1 1 d .
C64 C 0.0995(6) 0.7563(7) 0.1143(6) 0.079(3) Uani 1 1 d .
O65 O 0.5103(5) 0.7557(5) 0.5655(5) 0.106(3) Uiso 1 1 d .
O68 O 0.4482(3) 0.6978(3) 0.3030(3) 0.0525(15) Uani 1 1 d .
C69 C 0.3888(8) 0.7355(8) 0.1827(7) 0.106(4) Uiso 1 1 d .
C70 C 0.4511(9) 0.6026(8) 0.1867(8) 0.122(5) Uiso 1 1 d .
O4A O 0.4971(14) 0.7236(13) 0.6619(12) 0.192(8) Uiso 0.64 1 d P
O4B O 0.4572(8) 0.8354(7) 0.6441(7) 0.030(3) Uiso 0.36 1 d P
O5A O 0.4858(11) 0.8172(11) 0.6812(10) 0.132(6) Uiso 0.56 1 d P
O5B O 0.5992(8) 0.7387(8) 0.6574(7) 0.055(4) Uiso 0.44 1 d P
O6A O 0.5561(14) 0.7524(13) 0.6942(12) 0.103(7) Uiso 0.37 1 d P
O6B O 0.5847(5) 0.8574(5) 0.6476(5) 0.053(2) Uiso 0.63 1 d P
Cu2 Cu 0.98503(6) 0.23539(6) 0.42185(5) 0.0419(3) Uani 1 1 d .
S3 S 0.96360(13) 0.71990(12) 0.36326(12) 0.0403(6) Uani 1 1 d .
S4A S 0.9024(4) 0.1741(3) 0.2344(3) 0.0796(16) Uiso 0.51 1 d P
S4B S 0.9658(4) 0.1987(3) 0.2328(3) 0.0777(16) Uiso 0.49 1 d P
F21 F 1.3226(5) -0.0559(5) 0.2284(4) 0.123(2) Uani 1 1 d .
F22 F 1.2903(5) -0.1613(5) 0.1018(4) 0.130(3) Uani 1 1 d .
F23 F 1.2070(4) -0.1260(4) -0.0168(3) 0.101(2) Uani 1 1 d .
F24 F 1.1517(5) 0.0152(4) -0.0118(4) 0.116(2) Uani 1 1 d .
F25 F 1.1848(4) 0.1222(4) 0.1146(4) 0.108(2) Uani 1 1 d .
F26 F 0.6914(5) -0.2003(4) 0.2534(5) 0.120(2) Uani 1 1 d .
F27 F 0.5768(4) -0.2337(4) 0.1326(5) 0.132(3) Uani 1 1 d .
F28 F 0.6060(5) -0.2146(4) 0.0088(4) 0.127(3) Uani 1 1 d .
F29 F 0.7445(5) -0.1585(4) 0.0054(4) 0.122(3) Uani 1 1 d .
F30 F 0.8600(4) -0.1259(4) 0.1236(4) 0.104(2) Uani 1 1 d .
F31 F 0.5383(5) 0.4162(5) 0.2279(4) 0.123(2) Uani 1 1 d .
F32 F 0.5057(5) 0.4567(5) 0.1016(4) 0.128(3) Uani 1 1 d .
F33 F 0.5346(4) 0.3657(4) -0.0162(4) 0.105(2) Uani 1 1 d .
F34 F 0.5987(6) 0.2307(4) -0.0082(4) 0.131(3) Uani 1 1 d .
F35 F 0.6306(5) 0.1858(4) 0.1166(4) 0.121(3) Uani 1 1 d .
F36 F 1.1904(6) 0.5761(5) 0.2412(6) 0.141(3) Uani 1 1 d .
F37 F 1.2406(5) 0.5472(6) 0.1186(6) 0.160(4) Uani 1 1 d .
F38 F 1.1480(6) 0.4654(5) -0.0025(5) 0.144(3) Uani 1 1 d .
F39 F 1.0077(6) 0.4087(5) -0.0017(5) 0.135(3) Uani 1 1 d .
F40 F 0.9508(5) 0.4394(4) 0.1164(5) 0.125(2) Uani 1 1 d .
N71 N 1.0976(4) 0.2583(4) 0.4238(4) 0.0422(17) Uani 1 1 d .
C72 C 1.1387(5) 0.3198(5) 0.4704(5) 0.051(2) Uani 1 1 d .
H72 H 1.1159 0.3497 0.5045 0.061 Uiso 1 1 calc R
C73 C 1.2125(6) 0.3398(5) 0.4692(5) 0.058(3) Uani 1 1 d .
H73 H 1.2388 0.3832 0.5017 0.070 Uiso 1 1 calc R
C74 C 1.2478(5) 0.2968(5) 0.4210(5) 0.058(3) Uani 1 1 d .
H74 H 1.2976 0.3115 0.4192 0.070 Uiso 1 1 calc R
C75 C 1.2090(5) 0.2311(5) 0.3746(4) 0.047(2) Uani 1 1 d .
C76 C 1.1311(5) 0.2141(5) 0.3764(5) 0.046(2) Uani 1 1 d .
H76 H 1.1031 0.1716 0.3439 0.055 Uiso 1 1 calc R
N77 N 1.2479(4) 0.1808(5) 0.3299(4) 0.060(2) Uani 1 1 d .
H77 H 1.2975 0.1877 0.3405 0.071 Uiso 1 1 calc R
C78 C 1.2173(6) 0.1235(6) 0.2729(5) 0.063(3) Uani 1 1 d .
O79 O 1.1503(4) 0.1045(4) 0.2517(4) 0.091(3) Uani 1 1 d .
N80 N 1.2719(5) 0.0918(5) 0.2387(5) 0.079(3) Uani 1 1 d .
H80 H 1.3197 0.1072 0.2573 0.095 Uiso 1 1 calc R
C81 C 1.2539(6) 0.0350(7) 0.1744(6) 0.066(3) Uani 1 1 d .
C82 C 1.2795(6) -0.0368(8) 0.1690(6) 0.077(3) Uani 1 1 d .
C83 C 1.2635(6) -0.0905(7) 0.1050(8) 0.078(3) Uani 1 1 d .
C84 C 1.2210(7) -0.0713(7) 0.0455(6) 0.071(3) Uani 1 1 d .
C85 C 1.1937(6) -0.0017(7) 0.0486(6) 0.068(3) Uani 1 1 d .
C86 C 1.2109(6) 0.0508(6) 0.1122(6) 0.065(3) Uani 1 1 d .
N87 N 1.0079(4) 0.1246(4) 0.4269(4) 0.0435(17) Uani 1 1 d .
C88 C 1.0712(5) 0.1123(5) 0.4741(5) 0.050(2) Uani 1 1 d .
H88 H 1.1013 0.1540 0.5058 0.060 Uiso 1 1 calc R
C89 C 1.0918(5) 0.0387(6) 0.4758(5) 0.061(3) Uani 1 1 d .
H89 H 1.1344 0.0308 0.5100 0.073 Uiso 1 1 calc R
C90 C 1.0499(5) -0.0231(6) 0.4274(5) 0.058(3) Uani 1 1 d .
H90 H 1.0662 -0.0726 0.4262 0.069 Uiso 1 1 calc R
C91 C 0.9830(5) -0.0112(5) 0.3803(4) 0.042(2) Uani 1 1 d .
C92 C 0.9650(5) 0.0662(5) 0.3812(5) 0.044(2) Uani 1 1 d .
H92 H 0.9218 0.0759 0.3486 0.053 Uiso 1 1 calc R
N93 N 0.9359(5) -0.0736(4) 0.3388(4) 0.058(2) Uani 1 1 d .
H93 H 0.9485 -0.1176 0.3472 0.070 Uiso 1 1 calc R
C94 C 0.8717(7) -0.0745(6) 0.2860(6) 0.069(3) Uani 1 1 d .
O95 O 0.8464(5) -0.0183(4) 0.2679(4) 0.107(3) Uani 1 1 d .
N96 N 0.8402(5) -0.1490(4) 0.2545(5) 0.076(3) Uani 1 1 d .
H96 H 0.8575 -0.1866 0.2729 0.092 Uiso 1 1 calc R
C97 C 0.7789(7) -0.1634(5) 0.1914(7) 0.072(3) Uani 1 1 d .
C98 C 0.7050(8) -0.1887(6) 0.1931(8) 0.085(3) Uani 1 1 d .
C99 C 0.6460(8) -0.2069(7) 0.1310(10) 0.094(4) Uani 1 1 d .
C100 C 0.6629(8) -0.1973(7) 0.0678(8) 0.083(4) Uani 1 1 d .
C101 C 0.7304(10) -0.1693(7) 0.0659(7) 0.085(4) Uani 1 1 d .
C102 C 0.7885(7) -0.1511(6) 0.1281(8) 0.080(3) Uani 1 1 d .
N103 N 0.8760(4) 0.2128(4) 0.4263(4) 0.0415(17) Uani 1 1 d .
C104 C 0.8594(5) 0.1750(5) 0.4725(4) 0.045(2) Uani 1 1 d .
H104 H 0.9003 0.1640 0.5067 0.055 Uiso 1 1 calc R
C105 C 0.7859(6) 0.1510(5) 0.4735(5) 0.059(3) Uani 1 1 d .
H105 H 0.7776 0.1238 0.5066 0.071 Uiso 1 1 calc R
C106 C 0.7255(6) 0.1683(6) 0.4245(5) 0.061(3) Uani 1 1 d .
H106 H 0.6752 0.1507 0.4219 0.073 Uiso 1 1 calc R
C107 C 0.7395(5) 0.2118(5) 0.3789(5) 0.051(2) Uani 1 1 d .
C108 C 0.8161(5) 0.2332(5) 0.3798(5) 0.047(2) Uani 1 1 d .
H108 H 0.8258 0.2616 0.3482 0.057 Uiso 1 1 calc R
N109 N 0.6736(4) 0.2353(5) 0.3324(4) 0.061(2) Uani 1 1 d .
H109 H 0.6290 0.2278 0.3409 0.073 Uiso 1 1 calc R
C110 C 0.6749(6) 0.2675(7) 0.2778(6) 0.067(3) Uani 1 1 d .
O111 O 0.7309(4) 0.2877(6) 0.2600(4) 0.119(4) Uani 1 1 d .
N112 N 0.5992(5) 0.2756(5) 0.2412(5) 0.075(2) Uani 1 1 d .
H112 H 0.5608 0.2658 0.2585 0.090 Uiso 1 1 calc R
C113 C 0.5855(5) 0.2997(6) 0.1767(6) 0.061(3) Uani 1 1 d .
C114 C 0.5546(6) 0.3689(7) 0.1704(6) 0.074(3) Uani 1 1 d .
C115 C 0.5362(7) 0.3888(7) 0.1050(8) 0.080(3) Uani 1 1 d .
C116 C 0.5519(6) 0.3431(8) 0.0479(6) 0.069(3) Uani 1 1 d .
C117 C 0.5847(8) 0.2767(8) 0.0502(6) 0.081(3) Uani 1 1 d .
C118 C 0.5997(7) 0.2547(7) 0.1148(7) 0.079(3) Uani 1 1 d .
N119 N 0.9640(4) 0.3484(4) 0.4247(4) 0.0430(17) Uani 1 1 d .
C120 C 0.9231(5) 0.3868(5) 0.4706(5) 0.056(3) Uani 1 1 d .
H120 H 0.9112 0.3638 0.5051 0.068 Uiso 1 1 calc R
C121 C 0.8991(5) 0.4586(5) 0.4672(5) 0.059(3) Uani 1 1 d .
H121 H 0.8690 0.4830 0.4976 0.070 Uiso 1 1 calc R
C122 C 0.9194(6) 0.4941(6) 0.4191(6) 0.064(3) Uani 1 1 d .
H122 H 0.9028 0.5428 0.4164 0.077 Uiso 1 1 calc R
C123 C 0.9642(5) 0.4585(5) 0.3744(5) 0.043(2) Uani 1 1 d .
C124 C 0.9835(5) 0.3823(5) 0.3784(4) 0.045(2) Uani 1 1 d .
H124 H 1.0110 0.3556 0.3467 0.054 Uiso 1 1 calc R
N125 N 0.9902(5) 0.4986(4) 0.3318(4) 0.061(2) Uani 1 1 d .
H125 H 0.9823 0.5469 0.3399 0.074 Uiso 1 1 calc R
C126 C 1.0272(7) 0.4725(6) 0.2778(6) 0.074(3) Uani 1 1 d .
O127 O 1.0466(6) 0.4076(4) 0.2628(5) 0.130(4) Uani 1 1 d .
N128 N 1.0402(6) 0.5272(5) 0.2429(6) 0.093(3) Uani 1 1 d .
H128 H 1.0303 0.5740 0.2594 0.112 Uiso 1 1 calc R
C129 C 1.0695(9) 0.5098(6) 0.1803(7) 0.078(3) Uani 1 1 d .
C130 C 1.1421(9) 0.5359(7) 0.1802(8) 0.089(4) Uani 1 1 d .
C131 C 1.1714(10) 0.5219(9) 0.1208(12) 0.118(5) Uani 1 1 d .
C132 C 1.1212(12) 0.4779(9) 0.0573(11) 0.112(6) Uani 1 1 d .
C133 C 1.0538(11) 0.4522(8) 0.0597(8) 0.100(4) Uani 1 1 d .
C134 C 1.0275(8) 0.4660(7) 0.1188(9) 0.087(4) Uani 1 1 d .
O135 O 0.9760(5) 0.7225(5) 0.4373(4) 0.109(3) Uani 1 1 d .
O140 O 0.9547(4) 0.2043(3) 0.3030(3) 0.0549(16) Uani 1 1 d .
C141 C 0.8929(10) 0.2378(9) 0.1834(8) 0.128(5) Uani 1 1 d .
C142 C 0.9479(10) 0.1072(8) 0.1848(7) 0.127(5) Uani 1 1 d .
O1A O 0.8867(8) 0.7631(8) 0.3578(8) 0.057(4) Uiso 0.45 1 d P
O1B O 0.9566(12) 0.6519(11) 0.3145(11) 0.152(7) Uiso 0.55 1 d P
O2A O 0.8956(13) 0.7261(12) 0.3185(12) 0.153(7) Uiso 0.55 1 d P
O2B O 1.0209(9) 0.6639(8) 0.3409(8) 0.065(4) Uiso 0.45 1 d P
O3A O 1.0096(5) 0.7831(5) 0.3511(4) 0.101(2) Uiso 1 1 d .

loop_
_atom_site_aniso_label
_atom_site_aniso_U_11
_atom_site_aniso_U_22
_atom_site_aniso_U_33
_atom_site_aniso_U_23
_atom_site_aniso_U_13
_atom_site_aniso_U_12
Cu1 0.0408(7) 0.0425(6) 0.0447(7) 0.0117(5) 0.0106(5) 0.0075(5)
S1 0.0411(14) 0.0413(13) 0.0366(13) 0.0076(10) 0.0124(11) 0.0019(11)
F1 0.129(6) 0.093(5) 0.139(7) 0.007(5) 0.042(5) -0.018(5)
F2 0.111(6) 0.142(6) 0.204(9) 0.089(6) 0.091(6) 0.022(5)
F3 0.195(8) 0.118(6) 0.132(6) 0.047(5) 0.107(6) 0.050(5)
F4 0.159(7) 0.120(6) 0.103(6) 0.035(5) 0.050(6) 0.039(5)
F5 0.108(5) 0.103(5) 0.110(5) 0.025(4) 0.052(4) 0.007(4)
F6 0.105(6) 0.138(6) 0.111(6) 0.008(5) -0.005(5) 0.043(5)
F7 0.155(7) 0.105(5) 0.142(7) 0.012(5) 0.031(6) 0.056(5)
F8 0.126(6) 0.105(5) 0.070(4) -0.020(4) 0.035(4) -0.011(4)
F9 0.164(8) 0.122(6) 0.085(5) 0.018(4) 0.003(5) 0.020(5)
F10 0.149(7) 0.072(4) 0.124(6) 0.014(4) 0.015(5) 0.028(5)
F11 0.150(8) 0.136(7) 0.161(9) 0.070(6) 0.031(7) 0.005(6)
F12 0.078(6) 0.139(7) 0.267(12) 0.057(7) -0.011(7) -0.017(5)
F13 0.138(7) 0.098(5) 0.167(8) -0.007(5) -0.050(7) 0.016(5)
F14 0.155(8) 0.113(6) 0.111(6) 0.004(5) 0.000(6) 0.028(5)
F15 0.092(5) 0.115(6) 0.139(7) 0.020(5) 0.010(5) -0.002(5)
F16 0.130(6) 0.164(7) 0.099(5) 0.040(5) 0.046(5) 0.080(5)
F17 0.151(7) 0.132(6) 0.119(6) 0.044(5) 0.019(5) 0.057(6)
F18 0.114(5) 0.121(5) 0.077(4) 0.052(4) 0.010(4) -0.002(4)
F19 0.203(8) 0.109(5) 0.068(5) 0.008(4) 0.042(5) 0.017(5)
F20 0.176(7) 0.088(5) 0.106(5) 0.047(4) 0.038(5) 0.043(5)
N1 0.043(4) 0.041(4) 0.042(4) 0.004(4) 0.014(4) 0.007(3)
C2 0.054(6) 0.047(6) 0.057(6) -0.001(5) 0.024(5) -0.002(5)
C3 0.056(6) 0.056(7) 0.065(7) 0.000(5) 0.038(6) 0.009(5)
C4 0.056(6) 0.043(6) 0.072(7) 0.012(5) 0.010(6) 0.018(5)
C5 0.057(6) 0.028(5) 0.039(5) 0.000(4) 0.013(5) 0.004(4)
C6 0.033(5) 0.038(5) 0.045(5) 0.006(4) 0.006(4) 0.008(4)
N7 0.083(6) 0.030(4) 0.066(5) 0.008(4) 0.025(5) 0.011(4)
C8 0.091(8) 0.038(6) 0.080(8) 0.026(6) 0.027(7) 0.015(6)
O9 0.205(9) 0.050(5) 0.139(7) 0.043(4) 0.131(7) 0.048(5)
N10 0.115(7) 0.039(5) 0.091(7) 0.015(5) 0.055(6) 0.012(5)
C11 0.087(9) 0.040(6) 0.070(8) 0.015(6) 0.028(7) 0.006(6)
C12 0.093(10) 0.056(7) 0.101(10) 0.031(7) 0.050(9) 0.025(7)
C13 0.088(10) 0.088(9) 0.136(13) 0.069(9) 0.061(11) 0.040(8)
C14 0.099(11) 0.094(9) 0.088(10) 0.039(8) 0.069(10) 0.027(8)
C15 0.114(12) 0.090(9) 0.068(10) 0.023(8) 0.018(9) 0.026(9)
C16 0.093(10) 0.073(8) 0.097(10) 0.044(8) 0.052(9) 0.023(7)
N17 0.039(4) 0.041(4) 0.046(4) 0.012(4) 0.009(4) 0.006(4)
C18 0.080(8) 0.030(5) 0.054(6) 0.002(5) 0.003(6) 0.003(5)
C19 0.050(6) 0.043(5) 0.049(6) -0.004(5) 0.002(5) -0.016(5)
C20 0.041(6) 0.053(6) 0.061(7) 0.003(5) -0.007(5) -0.022(5)
C21 0.043(6) 0.057(6) 0.043(6) 0.016(5) 0.010(5) 0.009(5)
C22 0.028(5) 0.047(5) 0.056(6) 0.003(5) 0.005(5) -0.007(4)
N23 0.037(5) 0.077(6) 0.052(5) -0.002(4) 0.012(4) -0.016(4)
C24 0.034(6) 0.069(7) 0.070(7) -0.006(6) 0.024(6) -0.015(5)
O25 0.059(5) 0.127(6) 0.103(6) -0.056(5) 0.044(5) -0.023(5)
N26 0.040(5) 0.093(6) 0.083(7) -0.014(5) 0.016(5) -0.005(5)
C27 0.046(7) 0.089(9) 0.055(7) 0.000(7) 0.015(6) -0.009(6)
C28 0.063(8) 0.086(9) 0.076(9) 0.011(8) 0.012(7) 0.029(7)
C29 0.068(8) 0.076(9) 0.099(11) 0.004(8) 0.040(8) 0.027(7)
C30 0.079(9) 0.057(7) 0.073(9) 0.003(7) 0.031(7) -0.001(7)
C31 0.073(8) 0.102(10) 0.055(8) 0.016(8) 0.005(7) -0.006(8)
C32 0.072(8) 0.071(8) 0.080(9) 0.008(7) 0.021(7) -0.005(7)
N33 0.040(4) 0.046(4) 0.041(4) 0.015(4) 0.005(4) 0.002(4)
C34 0.038(6) 0.073(7) 0.049(6) 0.019(5) 0.005(5) -0.001(5)
C35 0.031(6) 0.076(8) 0.082(8) 0.045(6) 0.005(5) 0.023(6)
C36 0.060(7) 0.043(6) 0.086(8) 0.019(6) 0.027(6) 0.019(6)
C37 0.062(7) 0.040(6) 0.035(5) 0.015(4) 0.004(5) 0.015(5)
C38 0.048(6) 0.057(6) 0.050(6) 0.024(5) 0.021(5) 0.014(5)
N39 0.075(6) 0.055(5) 0.064(6) 0.027(5) 0.008(5) 0.012(5)
C40 0.092(9) 0.046(7) 0.091(9) 0.017(6) -0.022(7) 0.009(7)
O41 0.147(8) 0.041(5) 0.140(8) 0.016(5) -0.067(6) 0.015(5)
N42 0.087(7) 0.044(6) 0.129(9) 0.016(5) -0.009(7) 0.002(5)
C43 0.068(9) 0.039(6) 0.126(13) 0.001(7) -0.018(9) -0.001(6)
C44 0.096(12) 0.054(7) 0.123(13) 0.022(8) -0.042(11) 0.005(7)
C45 0.141(18) 0.058(8) 0.160(18) 0.033(11) 0.007(16) 0.008(10)
C46 0.053(9) 0.066(9) 0.164(18) -0.016(10) -0.046(11) -0.001(7)
C47 0.147(15) 0.067(8) 0.066(10) 0.001(7) -0.007(11) 0.039(9)
C48 0.105(12) 0.054(7) 0.095(11) 0.014(7) -0.010(10) 0.011(7)
N49 0.056(5) 0.043(4) 0.027(4) 0.010(3) 0.010(4) 0.013(4)
C50 0.056(7) 0.039(5) 0.051(6) 0.026(5) 0.010(5) 0.012(5)
C51 0.058(7) 0.080(7) 0.061(7) 0.045(6) 0.026(6) 0.015(6)
C52 0.055(7) 0.071(7) 0.076(8) 0.014(6) 0.037(6) -0.011(6)
C53 0.051(7) 0.078(7) 0.041(6) 0.014(5) 0.028(5) 0.004(5)
C54 0.047(6) 0.056(6) 0.045(6) 0.020(5) 0.017(5) 0.009(5)
N55 0.023(4) 0.114(7) 0.064(6) 0.030(5) 0.010(4) 0.011(4)
C56 0.048(7) 0.125(9) 0.060(7) 0.054(7) 0.022(6) 0.007(6)
O57 0.047(5) 0.210(9) 0.111(6) 0.117(6) 0.032(5) 0.032(5)
N58 0.041(5) 0.142(8) 0.067(6) 0.056(6) 0.012(5) 0.018(5)
C59 0.037(6) 0.092(8) 0.072(8) 0.033(7) 0.013(6) 0.009(6)
C60 0.064(7) 0.109(10) 0.062(8) 0.014(7) 0.021(6) 0.023(7)
C61 0.077(8) 0.092(9) 0.092(10) 0.046(8) 0.010(7) 0.046(7)
C62 0.075(8) 0.092(9) 0.054(8) 0.029(7) 0.001(6) 0.001(7)
C63 0.080(8) 0.086(9) 0.071(9) 0.027(8) 0.009(7) -0.012(7)
C64 0.072(8) 0.101(9) 0.062(8) 0.021(8) 0.013(7) -0.005(7)
O68 0.068(4) 0.063(4) 0.021(3) 0.003(3) 0.005(3) 0.004(3)
Cu2 0.0403(7) 0.0422(6) 0.0433(7) 0.0098(5) 0.0099(5) 0.0075(5)
S3 0.0378(14) 0.0382(13) 0.0424(14) 0.0079(10) 0.0058(11) -0.0010(11)
F21 0.116(6) 0.139(6) 0.101(6) 0.019(5) 0.006(5) 0.047(5)
F22 0.150(7) 0.100(5) 0.124(6) 0.004(4) 0.017(5) 0.054(5)
F23 0.123(6) 0.096(4) 0.073(4) -0.011(4) 0.031(4) 0.000(4)
F24 0.152(7) 0.113(5) 0.067(5) 0.016(4) 0.000(4) 0.006(5)
F25 0.135(6) 0.069(4) 0.110(5) 0.016(4) 0.015(5) 0.009(4)
F26 0.129(6) 0.120(6) 0.122(6) 0.052(5) 0.032(5) -0.008(5)
F27 0.070(5) 0.115(6) 0.196(9) 0.021(5) 0.015(5) -0.013(4)
F28 0.125(6) 0.090(5) 0.122(6) -0.002(4) -0.033(5) 0.013(4)
F29 0.154(7) 0.113(6) 0.091(6) 0.018(4) 0.016(5) 0.021(5)
F30 0.093(5) 0.107(5) 0.113(6) 0.034(4) 0.015(4) 0.007(4)
F31 0.144(6) 0.144(6) 0.099(5) 0.032(5) 0.054(5) 0.066(5)
F32 0.136(7) 0.137(6) 0.122(6) 0.051(5) 0.029(5) 0.055(5)
F33 0.113(5) 0.126(5) 0.082(5) 0.053(4) 0.009(4) 0.007(4)
F34 0.214(9) 0.105(5) 0.074(5) 0.004(4) 0.050(5) 0.023(5)
F35 0.185(8) 0.086(5) 0.115(6) 0.049(4) 0.055(5) 0.048(5)
F36 0.151(8) 0.104(6) 0.165(8) 0.006(5) 0.057(7) -0.020(5)
F37 0.131(7) 0.163(7) 0.245(10) 0.097(7) 0.116(7) 0.017(6)
F38 0.198(9) 0.132(6) 0.151(7) 0.058(5) 0.113(7) 0.048(6)
F39 0.170(8) 0.129(6) 0.124(7) 0.048(5) 0.052(6) 0.044(6)
F40 0.131(6) 0.115(5) 0.155(7) 0.050(5) 0.069(6) 0.025(5)
N71 0.037(4) 0.044(4) 0.039(4) 0.003(4) 0.001(4) 0.007(4)
C72 0.056(7) 0.038(5) 0.053(6) 0.000(5) 0.008(5) 0.014(5)
C73 0.064(7) 0.052(6) 0.048(6) -0.008(5) 0.011(6) -0.007(5)
C74 0.042(6) 0.064(6) 0.058(7) 0.008(5) -0.003(5) -0.016(5)
C75 0.046(6) 0.059(6) 0.037(5) 0.010(5) 0.009(5) 0.006(5)
C76 0.031(5) 0.054(6) 0.046(6) 0.004(5) 0.003(4) 0.000(4)
N77 0.030(4) 0.090(6) 0.047(5) -0.006(5) 0.007(4) -0.003(4)
C78 0.038(6) 0.084(7) 0.060(7) -0.011(6) 0.024(6) -0.004(6)
O79 0.043(4) 0.116(6) 0.085(5) -0.041(4) 0.020(4) -0.006(4)
N80 0.052(6) 0.104(7) 0.062(6) -0.018(5) 0.008(5) 0.000(5)
C81 0.032(6) 0.091(9) 0.073(9) 0.008(7) 0.018(6) 0.002(6)
C82 0.061(8) 0.101(10) 0.060(8) 0.010(8) 0.002(6) 0.024(7)
C83 0.058(7) 0.072(8) 0.099(10) -0.004(8) 0.027(7) 0.026(6)
C84 0.073(8) 0.075(8) 0.051(8) -0.015(7) 0.014(6) -0.015(7)
C85 0.057(7) 0.066(8) 0.071(9) 0.004(7) 0.006(6) 0.000(6)
C86 0.057(7) 0.068(8) 0.069(8) 0.010(7) 0.015(6) 0.004(6)
N87 0.046(5) 0.042(4) 0.042(4) 0.016(4) 0.003(4) 0.002(4)
C88 0.040(6) 0.057(6) 0.053(6) 0.022(5) 0.003(5) 0.004(5)
C89 0.041(6) 0.075(8) 0.068(7) 0.035(6) -0.002(5) 0.012(6)
C90 0.051(6) 0.055(6) 0.076(7) 0.030(6) 0.017(6) 0.018(5)
C91 0.058(6) 0.032(5) 0.033(5) 0.013(4) 0.004(5) 0.010(5)
C92 0.043(6) 0.045(6) 0.049(6) 0.018(5) 0.012(5) 0.011(5)
N93 0.064(6) 0.045(5) 0.060(5) 0.025(4) -0.008(5) 0.009(4)
C94 0.081(8) 0.038(6) 0.074(8) 0.010(6) -0.005(7) 0.011(6)
O95 0.121(7) 0.034(4) 0.123(7) 0.021(4) -0.063(5) 0.006(4)
N96 0.077(6) 0.043(5) 0.091(7) 0.015(5) -0.019(5) -0.003(4)
C97 0.088(10) 0.032(6) 0.090(10) 0.010(6) 0.015(8) -0.006(6)
C98 0.087(10) 0.064(7) 0.095(11) 0.018(7) 0.007(9) 0.001(7)
C99 0.077(10) 0.058(8) 0.139(14) 0.023(9) 0.009(11) 0.009(7)
C100 0.071(10) 0.055(7) 0.092(11) -0.011(7) -0.018(9) 0.004(7)
C101 0.108(12) 0.065(8) 0.068(10) 0.008(7) -0.001(9) 0.012(8)
C102 0.072(9) 0.048(7) 0.110(11) 0.019(7) 0.001(9) -0.003(6)
N103 0.049(5) 0.044(4) 0.037(4) 0.014(4) 0.017(4) 0.009(4)
C104 0.050(6) 0.049(5) 0.047(6) 0.027(5) 0.014(5) 0.018(5)
C105 0.072(8) 0.062(6) 0.064(7) 0.042(5) 0.031(6) 0.017(6)
C106 0.055(7) 0.070(6) 0.073(7) 0.031(6) 0.035(6) 0.003(5)
C107 0.050(6) 0.061(6) 0.045(6) 0.007(5) 0.024(5) 0.002(5)
C108 0.049(6) 0.050(5) 0.052(6) 0.022(5) 0.018(5) 0.011(5)
N109 0.035(5) 0.091(6) 0.066(6) 0.036(5) 0.014(4) -0.001(4)
C110 0.032(6) 0.111(8) 0.074(8) 0.054(7) 0.010(6) 0.014(6)
O111 0.038(4) 0.250(10) 0.118(7) 0.140(7) 0.017(4) 0.012(5)
N112 0.045(6) 0.119(7) 0.076(6) 0.055(6) 0.011(5) 0.006(5)
C113 0.031(6) 0.082(8) 0.065(8) 0.017(7) 0.003(5) -0.004(5)
C114 0.064(7) 0.088(9) 0.075(9) 0.022(7) 0.022(7) 0.023(6)
C115 0.069(8) 0.074(8) 0.110(11) 0.050(8) 0.018(8) 0.033(6)
C116 0.065(7) 0.096(9) 0.048(7) 0.029(7) 0.006(6) 0.011(7)
C117 0.096(9) 0.085(9) 0.064(9) 0.023(7) 0.016(7) -0.006(8)
C118 0.076(8) 0.077(8) 0.084(9) 0.020(8) 0.016(7) -0.007(7)
N119 0.043(4) 0.043(4) 0.044(4) 0.009(4) 0.012(4) -0.001(4)
C120 0.064(7) 0.049(6) 0.054(6) -0.008(5) 0.028(5) -0.008(5)
C121 0.050(6) 0.050(6) 0.075(7) -0.001(5) 0.028(6) 0.011(5)
C122 0.054(7) 0.056(6) 0.081(8) 0.016(6) 0.010(6) 0.025(5)
C123 0.044(5) 0.032(5) 0.048(6) 0.006(4) 0.007(5) 0.008(4)
C124 0.046(6) 0.050(6) 0.037(5) 0.003(4) 0.011(5) 0.009(5)
N125 0.088(6) 0.029(4) 0.069(6) 0.006(4) 0.026(5) 0.020(4)
C126 0.095(9) 0.050(7) 0.102(9) 0.035(7) 0.054(7) 0.016(6)
O127 0.219(10) 0.059(5) 0.181(9) 0.057(5) 0.158(8) 0.064(6)
N128 0.127(8) 0.057(6) 0.119(8) 0.032(6) 0.064(7) 0.010(5)
C129 0.110(11) 0.048(7) 0.094(10) 0.030(7) 0.049(10) 0.026(7)
C130 0.108(12) 0.077(9) 0.110(12) 0.036(8) 0.069(10) 0.020(8)
C131 0.124(15) 0.072(10) 0.195(19) 0.076(11) 0.069(15) 0.038(10)
C132 0.138(15) 0.082(10) 0.170(18) 0.058(11) 0.118(15) 0.036(10)
C133 0.150(15) 0.083(10) 0.075(10) 0.025(8) 0.034(11) 0.032(10)
C134 0.095(10) 0.075(9) 0.117(12) 0.039(9) 0.061(10) 0.017(8)
O135 0.130(7) 0.151(7) 0.042(5) 0.025(4) 0.014(5) -0.017(6)
O140 0.073(4) 0.069(4) 0.014(3) 0.001(3) 0.000(3) -0.004(3)
C141 0.146(13) 0.117(11) 0.109(11) 0.018(8) 0.011(10) 0.028(10)
C142 0.192(15) 0.106(10) 0.080(9) 0.013(7) 0.030(10) 0.053(10)

loop_
_atom_type_symbol
_atom_type_description
_atom_type_scat_dispersion_real
_atom_type_scat_dispersion_imag
_atom_type_scat_source
C C 0.0033 0.0016 'International Tables Vol C Tables 4.2.6.8 and 6.1.1.4'
H H 0.0000 0.0000 'International Tables Vol C Tables 4.2.6.8 and 6.1.1.4'
N N 0.0061 0.0033 'International Tables Vol C Tables 4.2.6.8 and 6.1.1.4'
O O 0.0106 0.0060 'International Tables Vol C Tables 4.2.6.8 and 6.1.1.4'
F F 0.0171 0.0103 'International Tables Vol C Tables 4.2.6.8 and 6.1.1.4'
S S 0.1246 0.1234 'International Tables Vol C Tables 4.2.6.8 and 6.1.1.4'
Cu Cu 0.3201 1.2651 'International Tables Vol C Tables 4.2.6.8 and 6.1.1.4'

loop_
_geom_angle_atom_site_label_1
_geom_angle_atom_site_label_2
_geom_angle_atom_site_label_3
_geom_angle
N17 Cu1 N49 176.2(3)
N17 Cu1 N1 89.6(3)
N49 Cu1 N1 90.3(3)
N17 Cu1 N33 89.9(3)
N49 Cu1 N33 89.9(3)
N1 Cu1 N33 176.0(3)
N17 Cu1 O68 91.4(2)
N49 Cu1 O68 92.4(2)
N1 Cu1 O68 91.8(2)
N33 Cu1 O68 92.2(2)
O5A S1 O6A 79.0(12)
O5A S1 O65 126.9(9)
O6A S1 O65 128.4(10)
O5A S1 O6B 101.0(8)
O6A S1 O6B 110.4(11)
O65 S1 O6B 106.7(5)
O5A S1 O4A 70.7(11)
O6A S1 O4A 46.2(11)
O65 S1 O4A 96.1(9)
O6B S1 O4A 155.6(10)
O5A S1 O5B 125.1(10)
O6A S1 O5B 46.6(10)
O65 S1 O5B 97.9(6)
O6B S1 O5B 92.9(6)
O4A S1 O5B 75.1(10)
O5A S1 O4B 35.2(8)
O6A S1 O4B 113.4(11)
O65 S1 O4B 97.1(6)
O6B S1 O4B 95.4(6)
O4A S1 O4B 90.2(10)
O5B S1 O4B 160.0(7)
S2B S2A O68 63.3(4)
S2B S2A C70 67.2(6)
O68 S2A C70 107.1(7)
S2B S2A C69 69.6(6)
O68 S2A C69 109.5(6)
C70 S2A C69 98.9(7)
S2A S2B O68 63.6(4)
S2A S2B C70 68.9(6)
O68 S2B C70 108.3(7)
S2A S2B C69 67.9(6)
O68 S2B C69 108.6(6)
C70 S2B C69 98.9(7)
C6 N1 C2 120.0(7)
C6 N1 Cu1 120.6(5)
C2 N1 Cu1 119.2(6)
N1 C2 C3 121.0(8)
N1 C2 H2 119.5
C3 C2 H2 119.5
C4 C3 C2 119.4(8)
C4 C3 H3 120.3
C2 C3 H3 120.3
C5 C4 C3 121.7(8)
C5 C4 H4 119.1
C3 C4 H4 119.1
N7 C5 C4 121.0(8)
N7 C5 C6 122.8(8)
C4 C5 C6 116.0(8)
N1 C6 C5 121.6(7)
N1 C6 H6 119.2
C5 C6 H6 119.2
C5 N7 C8 131.0(8)
C5 N7 H7 114.5
C8 N7 H7 114.5
O9 C8 N10 124.5(10)
O9 C8 N7 121.6(9)
N10 C8 N7 113.9(9)
C8 N10 C11 120.8(8)
C8 N10 H10 119.6
C11 N10 H10 119.6
C16 C11 C12 116.3(11)
C16 C11 N10 121.6(11)
C12 C11 N10 122.1(11)
C13 C12 C11 123.4(14)
C13 C12 F1 116.8(13)
C11 C12 F1 119.7(11)
C12 C13 F2 123.7(16)
C12 C13 C14 117.7(13)
F2 C13 C14 118.5(13)
C15 C14 F3 124.0(16)
C15 C14 C13 118.2(12)
F3 C14 C13 117.8(13)
C14 C15 C16 123.2(14)
C14 C15 F4 117.2(14)
C16 C15 F4 119.6(15)
C11 C16 C15 121.2(13)
C11 C16 F5 119.8(11)
C15 C16 F5 118.9(14)
C22 N17 C18 118.6(7)
C22 N17 Cu1 120.3(5)
C18 N17 Cu1 120.9(6)
N17 C18 C19 122.7(9)
N17 C18 H18 118.6
C19 C18 H18 118.6
C20 C19 C18 119.6(8)
C20 C19 H19 120.2
C18 C19 H19 120.2
C19 C20 C21 120.1(8)
C19 C20 H20 120.0
C21 C20 H20 120.0
C20 C21 C22 117.4(8)
C20 C21 N23 119.3(8)
C22 C21 N23 123.1(8)
N17 C22 C21 121.4(8)
N17 C22 H22 119.3
C21 C22 H22 119.3
C24 N23 C21 128.8(8)
C24 N23 H23 115.6
C21 N23 H23 115.6
O25 C24 N23 123.6(9)
O25 C24 N26 122.5(9)
N23 C24 N26 113.9(8)
C24 N26 C27 123.0(8)
C24 N26 H26 118.5
C27 N26 H26 118.5
C28 C27 C32 117.4(11)
C28 C27 N26 123.7(12)
C32 C27 N26 118.9(11)
C27 C28 F6 118.0(11)
C27 C28 C29 121.2(12)
F6 C28 C29 120.9(12)
C30 C29 F7 121.1(12)
C30 C29 C28 120.8(12)
F7 C29 C28 118.2(13)
C31 C30 C29 121.5(11)
C31 C30 F8 118.9(13)
C29 C30 F8 119.5(12)
C30 C31 F9 123.2(12)
C30 C31 C32 119.0(12)
F9 C31 C32 117.8(13)
F10 C32 C27 119.8(11)
F10 C32 C31 120.1(12)
C27 C32 C31 120.1(12)
C38 N33 C34 120.5(7)
C38 N33 Cu1 119.3(6)
C34 N33 Cu1 119.8(6)
N33 C34 C35 120.5(9)
N33 C34 H34 119.8
C35 C34 H34 119.8
C36 C35 C34 119.8(9)
C36 C35 H35 120.1
C34 C35 H35 120.1
C35 C36 C37 121.3(9)
C35 C36 H36 119.3
C37 C36 H36 119.3
C36 C37 N39 120.0(8)
C36 C37 C38 117.3(9)
N39 C37 C38 122.7(9)
N33 C38 C37 120.2(8)
N33 C38 H38 119.9
C37 C38 H38 119.9
C40 N39 C37 127.8(8)
C40 N39 H39 116.1
C37 N39 H39 116.1
O41 C40 N39 124.5(10)
O41 C40 N42 125.5(11)
N39 C40 N42 110.0(10)
C40 N42 C43 118.3(9)
C40 N42 H42 120.8
C43 N42 H42 120.8
C48 C43 N42 120.8(13)
C48 C43 C44 122.5(14)
N42 C43 C44 116.6(15)
F11 C44 C45 120.7(17)
F11 C44 C43 122.7(14)
C45 C44 C43 116.5(17)
F12 C45 C46 119(2)
F12 C45 C44 121(2)
C46 C45 C44 120.5(19)
C45 C46 C47 121.4(17)
C45 C46 F13 122.6(18)
C47 C46 F13 116(2)
C46 C47 F14 122.0(17)
C46 C47 C48 123.4(16)
F14 C47 C48 114.5(18)
F15 C48 C43 120.9(13)
F15 C48 C47 123.4(17)
C43 C48 C47 115.6(15)
C54 N49 C50 118.4(7)
C54 N49 Cu1 119.8(6)
C50 N49 Cu1 121.8(6)
N49 C50 C51 124.4(8)
N49 C50 H50 117.8
C51 C50 H50 117.8
C52 C51 C50 117.0(8)
C52 C51 H51 121.5
C50 C51 H51 121.5
C51 C52 C53 122.4(9)
C51 C52 H52 118.8
C53 C52 H52 118.8
C52 C53 C54 115.5(9)
C52 C53 N55 121.1(8)
C54 C53 N55 123.4(8)
N49 C54 C53 122.1(8)
N49 C54 H54 118.9
C53 C54 H54 118.9
C56 N55 C53 127.6(8)
C56 N55 H55 116.2
C53 N55 H55 116.2
O57 C56 N55 124.9(10)
O57 C56 N58 125.3(9)
N55 C56 N58 109.8(8)
C56 N58 C59 119.0(8)
C56 N58 H58 120.5
C59 N58 H58 120.5
C64 C59 C60 116.4(10)
C64 C59 N58 122.6(11)
C60 C59 N58 121.0(11)
F16 C60 C61 119.4(12)
F16 C60 C59 118.4(11)
C61 C60 C59 122.0(11)
C62 C61 F17 122.1(12)
C62 C61 C60 118.6(11)
F17 C61 C60 119.0(13)
C63 C62 C61 122.7(11)
C63 C62 F18 119.4(12)
C61 C62 F18 117.9(12)
C62 C63 F19 121.5(11)
C62 C63 C64 119.9(13)
F19 C63 C64 118.6(13)
F20 C64 C63 120.4(12)
F20 C64 C59 119.4(11)
C63 C64 C59 120.1(13)
S2B O68 S2A 53.1(3)
S2B O68 Cu1 154.1(4)
S2A O68 Cu1 152.8(4)
S2A C69 S2B 42.5(4)
S2B C70 S2A 43.9(4)
O6A O4A S1 60.9(16)
O6A O4A O5A 73.7(19)
S1 O4A O5A 49.4(9)
O5A O4B S1 56.8(15)
O4B O5A S1 88.0(18)
O4B O5A O4A 115(2)
S1 O5A O4A 59.9(11)
O4B O5A O6A 138(2)
S1 O5A O6A 51.9(10)
O4A O5A O6A 39.5(10)
O6A O5B S1 60.3(14)
O4A O6A O5B 107(2)
O4A O6A S1 72.9(19)
O5B O6A S1 73.1(15)
O4A O6A O5A 66.7(18)
O5B O6A O5A 122(2)
S1 O6A O5A 49.1(10)
N103 Cu2 N71 176.5(3)
N103 Cu2 N87 89.2(3)
N71 Cu2 N87 89.8(3)
N103 Cu2 N119 90.6(3)
N71 Cu2 N119 90.1(3)
N87 Cu2 N119 175.8(3)
N103 Cu2 O140 92.0(2)
N71 Cu2 O140 91.4(2)
N87 Cu2 O140 92.1(2)
N119 Cu2 O140 92.1(2)
O2A S3 O1B 79.1(11)
O2A S3 O135 126.6(10)
O1B S3 O135 121.0(9)
O2A S3 O3A 99.0(9)
O1B S3 O3A 116.2(9)
O135 S3 O3A 110.7(5)
O2A S3 O2B 121.9(11)
O1B S3 O2B 46.7(9)
O135 S3 O2B 102.0(7)
O3A S3 O2B 90.1(6)
O2A S3 O1A 36.7(9)
O1B S3 O1A 113.3(10)
O135 S3 O1A 95.8(6)
O3A S3 O1A 94.8(6)
O2B S3 O1A 158.6(8)
S4B S4A O140 64.1(5)
S4B S4A C141 70.2(7)
O140 S4A C141 111.5(7)
S4B S4A C142 68.3(7)
O140 S4A C142 108.3(7)
C141 S4A C142 98.2(8)
S4A S4B O140 65.9(5)
S4A S4B C142 69.7(7)
O140 S4B C142 110.3(7)
S4A S4B C141 67.5(7)
O140 S4B C141 110.9(7)
C142 S4B C141 97.7(8)
C76 N71 C72 118.9(7)
C76 N71 Cu2 120.0(5)
C72 N71 Cu2 121.0(6)
N71 C72 C73 122.1(8)
N71 C72 H72 118.9
C73 C72 H72 118.9
C74 C73 C72 120.4(8)
C74 C73 H73 119.8
C72 C73 H73 119.8
C73 C74 C75 119.2(9)
C73 C74 H74 120.4
C75 C74 H74 120.4
C74 C75 N77 120.1(8)
C74 C75 C76 118.1(8)
N77 C75 C76 121.7(8)
N71 C76 C75 121.0(8)
N71 C76 H76 119.5
C75 C76 H76 119.5
C78 N77 C75 128.3(8)
C78 N77 H77 115.8
C75 N77 H77 115.8
O79 C78 N77 125.1(9)
O79 C78 N80 122.8(9)
N77 C78 N80 111.9(9)
C78 N80 C81 123.0(9)
C78 N80 H80 118.5
C81 N80 H80 118.5
C82 C81 C86 116.3(10)
C82 C81 N80 122.5(11)
C86 C81 N80 121.2(11)
C81 C82 F21 119.2(11)
C81 C82 C83 121.5(11)
F21 C82 C83 119.3(12)
F22 C83 C84 120.9(12)
F22 C83 C82 119.7(13)
C84 C83 C82 119.4(11)
C85 C84 F23 121.5(12)
C85 C84 C83 121.1(10)
F23 C84 C83 117.5(12)
C84 C85 F24 119.3(11)
C84 C85 C86 118.6(11)
F24 C85 C86 122.1(11)
F25 C86 C85 118.3(11)
F25 C86 C81 118.6(10)
C85 C86 C81 123.1(11)
C92 N87 C88 120.4(7)
C92 N87 Cu2 120.7(6)
C88 N87 Cu2 118.7(6)
N87 C88 C89 120.6(8)
N87 C88 H88 119.7
C89 C88 H88 119.7
C90 C89 C88 120.3(9)
C90 C89 H89 119.8
C88 C89 H89 119.8
C89 C90 C91 119.5(8)
C89 C90 H90 120.3
C91 C90 H90 120.3
N93 C91 C90 119.1(8)
N93 C91 C92 123.6(8)
C90 C91 C92 117.2(8)
N87 C92 C91 121.8(8)
N87 C92 H92 119.1
C91 C92 H92 119.1
C94 N93 C91 128.0(8)
C94 N93 H93 116.0
C91 N93 H93 116.0
O95 C94 N93 124.3(9)
O95 C94 N96 124.3(10)
N93 C94 N96 111.4(9)
C94 N96 C97 120.0(8)
C94 N96 H96 120.0
C97 N96 H96 120.0
C102 C97 C98 116.8(12)
C102 C97 N96 122.7(11)
C98 C97 N96 120.5(12)
F26 C98 C97 119.9(13)
F26 C98 C99 119.1(14)
C97 C98 C99 120.8(14)
F27 C99 C100 121.5(15)
F27 C99 C98 120.5(16)
C100 C99 C98 118.0(13)
C101 C100 F28 120.4(16)
C101 C100 C99 122.0(13)
F28 C100 C99 117.5(15)
C100 C101 F29 121.0(14)
C100 C101 C102 119.4(14)
F29 C101 C102 119.5(15)
C97 C102 F30 119.1(12)
C97 C102 C101 122.6(13)
F30 C102 C101 118.1(14)
C104 N103 C108 117.6(7)
C104 N103 Cu2 121.9(6)
C108 N103 Cu2 120.5(5)
N103 C104 C105 124.6(8)
N103 C104 H104 117.7
C105 C104 H104 117.7
C106 C105 C104 117.9(8)
C106 C105 H105 121.1
C104 C105 H105 121.1
C105 C106 C107 119.5(9)
C105 C106 H106 120.2
C107 C106 H106 120.2
C106 C107 C108 119.5(9)
C106 C107 N109 117.9(8)
C108 C107 N109 122.6(8)
N103 C108 C107 120.7(8)
N103 C108 H108 119.7
C107 C108 H108 119.7
C110 N109 C107 126.6(8)
C110 N109 H109 116.7
C107 N109 H109 116.7
O111 C110 N109 127.4(9)
O111 C110 N112 122.3(9)
N109 C110 N112 110.3(9)
C110 N112 C113 120.7(8)
C110 N112 H112 119.6
C113 N112 H112 119.6
C114 C113 C118 115.4(11)
C114 C113 N112 122.2(10)
C118 C113 N112 122.4(11)
F31 C114 C113 119.5(11)
F31 C114 C115 119.3(11)
C113 C114 C115 121.1(11)
C116 C115 F32 120.9(12)
C116 C115 C114 120.2(11)
F32 C115 C114 118.8(12)
C115 C116 C117 122.3(11)
C115 C116 F33 118.7(12)
C117 C116 F33 119.0(11)
F34 C117 C116 121.5(11)
F34 C117 C118 120.7(13)
C116 C117 C118 117.7(12)
F35 C118 C113 119.1(11)
F35 C118 C117 117.8(12)
C113 C118 C117 123.1(12)
C124 N119 C120 118.9(7)
C124 N119 Cu2 120.6(6)
C120 N119 Cu2 120.2(6)
N119 C120 C121 121.6(9)
N119 C120 H120 119.2
C121 C120 H120 119.2
C122 C121 C120 119.5(8)
C122 C121 H121 120.3
C120 C121 H121 120.3
C121 C122 C123 120.5(9)
C121 C122 H122 119.8
C123 C122 H122 119.8
N125 C123 C122 119.1(8)
N125 C123 C124 124.0(8)
C122 C123 C124 116.8(8)
N119 C124 C123 122.5(8)
N119 C124 H124 118.7
C123 C124 H124 118.7
C123 N125 C126 129.0(8)
C123 N125 H125 115.5
C126 N125 H125 115.5
O127 C126 N128 123.1(10)
O127 C126 N125 123.5(9)
N128 C126 N125 113.4(10)
C126 N128 C129 122.2(9)
C126 N128 H128 118.9
C129 N128 H128 118.9
C134 C129 C130 117.1(12)
C134 C129 N128 121.3(13)
C130 C129 N128 121.6(14)
F36 C130 C131 115.9(15)
F36 C130 C129 121.0(13)
C131 C130 C129 123.1(16)
F37 C131 C130 125(2)
F37 C131 C132 119.6(18)
C130 C131 C132 115.7(16)
C133 C132 F38 124(2)
C133 C132 C131 119.5(15)
F38 C132 C131 116.7(17)
C132 C133 C134 123.2(17)
C132 C133 F39 118.2(16)
C134 C133 F39 118.6(18)
C133 C134 C129 121.2(14)
C133 C134 F40 120.0(17)
C129 C134 F40 118.7(13)
S4B O140 S4A 50.0(4)
S4B O140 Cu2 156.8(5)
S4A O140 Cu2 153.2(4)
S4A C141 S4B 42.3(5)
S4B C142 S4A 42.0(4)
O2A O1A S3 58.8(16)
O2B O1B S3 73.5(14)
O2B O1B O2A 119.9(19)
S3 O1B O2A 50.3(10)
O1A O2A S3 84.5(19)
O1A O2A O1B 131(2)
S3 O2A O1B 50.6(10)
O1B O2B S3 59.8(13)

loop_
_geom_bond_atom_site_label_1
_geom_bond_atom_site_label_2
_geom_bond_distance
Cu1 N17 2.017(7)
Cu1 N49 2.028(7)
Cu1 N1 2.031(6)
Cu1 N33 2.042(7)
Cu1 O68 2.235(5)
S1 O5A 1.330(19)
S1 O6A 1.39(2)
S1 O65 1.392(8)
S1 O6B 1.486(8)
S1 O4A 1.52(2)
S1 O5B 1.526(14)
S1 O4B 1.589(14)
S2A S2B 1.278(7)
S2A O68 1.432(7)
S2A C70 1.719(16)
S2A C69 1.752(15)
S2B O68 1.428(7)
S2B C70 1.699(15)
S2B C69 1.772(15)
F1 C12 1.379(14)
F2 C13 1.360(14)
F3 C14 1.346(12)
F4 C15 1.358(14)
F5 C16 1.396(13)
F6 C28 1.359(13)
F7 C29 1.354(13)
F8 C30 1.360(12)
F9 C31 1.362(13)
F10 C32 1.354(13)
F11 C44 1.294(18)
F12 C45 1.31(2)
F13 C46 1.357(16)
F14 C47 1.349(16)
F15 C48 1.330(16)
F16 C60 1.351(12)
F17 C61 1.338(13)
F18 C62 1.372(12)
F19 C63 1.339(13)
F20 C64 1.330(14)
N1 C6 1.310(10)
N1 C2 1.350(10)
C2 C3 1.375(12)
C2 H2 0.9300
C3 C4 1.361(12)
C3 H3 0.9300
C4 C5 1.357(12)
C4 H4 0.9300
C5 N7 1.346(10)
C5 C6 1.454(11)
C6 H6 0.9300
N7 C8 1.379(12)
N7 H7 0.8600
C8 O9 1.205(11)
C8 N10 1.327(12)
N10 C11 1.425(12)
N10 H10 0.8600
C11 C16 1.344(15)
C11 C12 1.365(15)
C12 C13 1.341(16)
C13 C14 1.414(18)
C14 C15 1.291(18)
C15 C16 1.350(16)
N17 C22 1.336(10)
N17 C18 1.355(10)
C18 C19 1.357(12)
C18 H18 0.9300
C19 C20 1.351(12)
C19 H19 0.9300
C20 C21 1.399(11)
C20 H20 0.9300
C21 C22 1.415(11)
C21 N23 1.417(11)
C22 H22 0.9300
N23 C24 1.339(11)
N23 H23 0.8600
C24 O25 1.208(10)
C24 N26 1.346(11)
N26 C27 1.414(12)
N26 H26 0.8600
C27 C28 1.336(15)
C27 C32 1.387(15)
C28 C29 1.368(16)
C29 C30 1.325(16)
C30 C31 1.303(16)
C31 C32 1.408(15)
N33 C38 1.329(10)
N33 C34 1.360(10)
C34 C35 1.388(12)
C34 H34 0.9300
C35 C36 1.338(12)
C35 H35 0.9300
C36 C37 1.373(12)
C36 H36 0.9300
C37 N39 1.381(11)
C37 C38 1.441(11)
C38 H38 0.9300
N39 C40 1.361(12)
N39 H39 0.8600
C40 O41 1.181(12)
C40 N42 1.382(13)
N42 C43 1.435(15)
N42 H42 0.8600
C43 C48 1.378(18)
C43 C44 1.442(19)
C44 C45 1.39(2)
C45 C46 1.35(2)
C46 C47 1.35(2)
C47 C48 1.380(18)
N49 C54 1.325(10)
N49 C50 1.334(10)
C50 C51 1.358(12)
C50 H50 0.9300
C51 C52 1.343(13)
C51 H51 0.9300
C52 C53 1.400(13)
C52 H52 0.9300
C53 C54 1.410(12)
C53 N55 1.430(11)
C54 H54 0.9300
N55 C56 1.350(12)
N55 H55 0.8600
C56 O57 1.199(11)
C56 N58 1.388(12)
N58 C59 1.401(12)
N58 H58 0.8600
C59 C64 1.390(15)
C59 C60 1.391(15)
C60 C61 1.372(16)
C61 C62 1.331(15)
C62 C63 1.328(16)
C63 C64 1.390(16)
O4A O6A 1.15(3)
O4A O5A 1.65(3)
O4B O5A 0.917(19)
O5A O6A 1.73(3)
O5B O6A 1.16(2)
Cu2 N103 1.998(7)
Cu2 N71 2.025(6)
Cu2 N87 2.042(7)
Cu2 N119 2.045(7)
Cu2 O140 2.221(5)
S3 O2A 1.35(2)
S3 O1B 1.35(2)
S3 O135 1.417(7)
S3 O3A 1.476(9)
S3 O2B 1.502(15)
S3 O1A 1.570(14)
S4A S4B 1.212(8)
S4A O140 1.445(8)
S4A C141 1.665(16)
S4A C142 1.698(15)
S4B O140 1.423(8)
S4B C142 1.681(15)
S4B C141 1.695(16)
F21 C82 1.364(13)
F22 C83 1.348(12)
F23 C84 1.358(11)
F24 C85 1.355(13)
F25 C86 1.356(12)
F26 C98 1.323(14)
F27 C99 1.323(15)
F28 C100 1.333(13)
F29 C101 1.324(15)
F30 C102 1.369(13)
F31 C114 1.343(12)
F32 C115 1.343(12)
F33 C116 1.381(11)
F34 C117 1.330(13)
F35 C118 1.357(13)
F36 C130 1.355(16)
F37 C131 1.318(17)
F38 C132 1.341(15)
F39 C133 1.365(16)
F40 C134 1.423(14)
N71 C76 1.333(10)
N71 C72 1.347(10)
C72 C73 1.360(12)
C72 H72 0.9300
C73 C74 1.355(12)
C73 H73 0.9300
C74 C75 1.381(12)
C74 H74 0.9300
C75 N77 1.411(11)
C75 C76 1.422(11)
C76 H76 0.9300
N77 C78 1.342(11)
N77 H77 0.8600
C78 O79 1.188(10)
C78 N80 1.360(12)
N80 C81 1.405(13)
N80 H80 0.8600
C81 C82 1.354(15)
C81 C86 1.381(15)
C82 C83 1.372(15)
C83 C84 1.362(16)
C84 C85 1.332(15)
C85 C86 1.357(14)
N87 C92 1.318(10)
N87 C88 1.344(10)
C88 C89 1.373(12)
C88 H88 0.9300
C89 C90 1.368(12)
C89 H89 0.9300
C90 C91 1.385(12)
C90 H90 0.9300
C91 N93 1.369(10)
C91 C92 1.418(11)
C92 H92 0.9300
N93 C94 1.360(12)
N93 H93 0.8600
C94 O95 1.197(11)
C94 N96 1.387(12)
N96 C97 1.429(13)
N96 H96 0.8600
C97 C102 1.360(16)
C97 C98 1.393(16)
C98 C99 1.395(17)
C99 C100 1.389(18)
C100 C101 1.306(18)
C101 C102 1.387(16)
N103 C104 1.327(10)
N103 C108 1.351(10)
C104 C105 1.374(12)
C104 H104 0.9300
C105 C106 1.364(13)
C105 H105 0.9300
C106 C107 1.370(12)
C106 H106 0.9300
C107 C108 1.402(12)
C107 N109 1.446(11)
C108 H108 0.9300
N109 C110 1.332(12)
N109 H109 0.8600
C110 O111 1.203(11)
C110 N112 1.402(12)
N112 C113 1.403(12)
N112 H112 0.8600
C113 C114 1.376(14)
C113 C118 1.378(15)
C114 C115 1.383(16)
C115 C116 1.320(15)
C116 C117 1.332(16)
C117 C118 1.387(16)
N119 C124 1.306(10)
N119 C120 1.357(10)
C120 C121 1.365(12)
C120 H120 0.9300
C121 C122 1.359(13)
C121 H121 0.9300
C122 C123 1.372(12)
C122 H122 0.9300
C123 N125 1.366(11)
C123 C124 1.420(11)
C124 H124 0.9300
N125 C126 1.369(12)
N125 H125 0.8600
C126 O127 1.204(11)
C126 N128 1.359(12)
N128 C129 1.417(14)
N128 H128 0.8600
C129 C134 1.341(17)
C129 C130 1.365(17)
C130 C131 1.358(19)
C131 C132 1.42(2)
C132 C133 1.29(2)
C133 C134 1.323(17)
O1A O2A 0.94(2)
O1B O2B 1.14(2)
O1B O2A 1.72(3)

loop_
_geom_hbond_atom_site_label_D
_geom_hbond_atom_site_label_H
_geom_hbond_atom_site_label_A
_geom_hbond_distance_DH
_geom_hbond_distance_HA
_geom_hbond_distance_DA
_geom_hbond_angle_DHA
_geom_hbond_site_symmetry_A
N112 H112 O6A 0.86 2.50 3.36(3) 174.9 2_666
N112 H112 O5A 0.86 2.34 3.076(19) 143.4 2_666
N112 H112 O4A 0.86 2.03 2.83(2) 153.4 2_666
N109 H109 O4A 0.86 2.40 3.15(2) 144.8 2_666
N109 H109 O5A 0.86 2.10 2.906(19) 156.6 2_666
N109 H109 O4B 0.86 2.00 2.805(15) 155.0 2_666
N80 H80 O6B 0.86 2.20 2.970(12) 149.5 2_766
N77 H77 O6B 0.86 2.23 3.016(11) 151.4 2_766
N77 H77 O5B 0.86 2.23 2.991(15) 147.3 2_766
N42 H42 O6A 0.86 2.09 2.87(3) 149.3 2_666
N42 H42 O5B 0.86 2.00 2.784(17) 151.2 2_666
N39 H39 O6A 0.86 2.18 2.98(2) 153.8 2_666
N39 H39 O5B 0.86 2.10 2.876(15) 149.9 2_666
N39 H39 O4A 0.86 2.08 2.88(2) 154.8 2_666
N10 H10 O5A 0.86 2.04 2.90(2) 176.1 2_676
N10 H10 O4B 0.86 2.05 2.830(15) 151.0 2_676
N7 H7 O4B 0.86 2.50 3.178(14) 136.8 2_676
N7 H7 O6B 0.86 2.10 2.930(11) 163.2 2_676
